data_7056382
loop_
_publ_author_name
'Murali, Karunanidhi'
'Sparkes, Hazel Anne'
'Pandiyan, B.Vijaya'
'Prasad, Rajendra'

_publ_section_title
;
 Synthesis, Photophysical Properties and DFT analysis of Highly
 substituted Pyrido Carbazole-based &#x201C;push pull&#x201D; chromophores
;
_journal_name_full 'New J. Chem.'
_journal_paper_doi 10.1039/C7NJ00643H
_journal_year 2017
_chemical_formula_moiety 'C24 H19 N3 O'
_chemical_formula_sum 'C24 H19 N3 O'
_chemical_formula_weight 365.42
_chemical_name_systematic
;
 ?
;
_space_group_crystal_system monoclinic
_space_group_IT_number 14
_space_group_name_Hall '-P 2ybc'
_space_group_name_H-M_alt 'P 1 21/c 1'
_symmetry_space_group_name_Hall '-P 2ybc'
_symmetry_space_group_name_H-M 'P 1 21/c 1'
_atom_sites_solution_hydrogens geom
_audit_creation_date 2015-11-05
_audit_creation_method
;
Olex2 1.2
(compiled 2015.09.30 svn.r3233 for OlexSys, GUI svn.r5103)
;
_audit_update_record
;
2016-08-10 deposited with the CCDC.
2017-06-28 downloaded from the CCDC.
;
_cell_angle_alpha 90
_cell_angle_beta 112.383(3)
_cell_angle_gamma 90
_cell_formula_units_Z 8
_cell_length_a 14.1159(6)
_cell_length_b 15.3254(7)
_cell_length_c 18.2305(9)
_cell_measurement_reflns_used 3350
_cell_measurement_temperature 100(2)
_cell_measurement_theta_max 25.82
_cell_measurement_theta_min 2.32
_cell_volume 3646.7(3)
_computing_cell_refinement 'SAINT v8.34A (Bruker, 2013)'
_computing_data_reduction 'SAINT v8.34A (Bruker, 2013)'
_computing_molecular_graphics 'Olex2 (Dolomanov et al., 2009)'
_computing_publication_material 'Olex2 (Dolomanov et al., 2009)'
_computing_structure_refinement 'ShelXL (Sheldrick, 2015)'
_computing_structure_solution
;
Superflip (Palatinus & Chapuis, 2007;Palatinus & van der Lee, 2008;
Palatinus et al., 2012)
;
_diffrn_ambient_temperature 100(2)
_diffrn_detector 'Bruker area detector'
_diffrn_detector_type 'CCD area detector'
_diffrn_measured_fraction_theta_full 0.999
_diffrn_measured_fraction_theta_max 0.991
_diffrn_measurement_device 'Bruker Apex II kappa CCD area detector'
_diffrn_measurement_device_type 'Bruker Apex II kappa CCD area detector'
_diffrn_measurement_method '\f and \w scans'
_diffrn_radiation_monochromator graphite
_diffrn_radiation_type MoK\a
_diffrn_radiation_wavelength 0.71073
_diffrn_reflns_av_R_equivalents 0.0808
_diffrn_reflns_av_unetI/netI 0.0776
_diffrn_reflns_Laue_measured_fraction_full 0.999
_diffrn_reflns_Laue_measured_fraction_max 0.991
_diffrn_reflns_limit_h_max 18
_diffrn_reflns_limit_h_min -18
_diffrn_reflns_limit_k_max 20
_diffrn_reflns_limit_k_min -14
_diffrn_reflns_limit_l_max 24
_diffrn_reflns_limit_l_min -23
_diffrn_reflns_number 32948
_diffrn_reflns_point_group_measured_fraction_full 0.999
_diffrn_reflns_point_group_measured_fraction_max 0.991
_diffrn_reflns_theta_full 26.000
_diffrn_reflns_theta_max 27.971
_diffrn_reflns_theta_min 1.560
_diffrn_source 'fine-focus sealed tube'
_diffrn_standards_number 0
_exptl_absorpt_coefficient_mu 0.083
_exptl_absorpt_correction_T_max 0.7456
_exptl_absorpt_correction_T_min 0.6629
_exptl_absorpt_correction_type multi-scan
_exptl_absorpt_process_details
;
SADABS-2014/5 (Bruker,2014/5) was used for absorption correction.
wR2(int) was 0.0676 before and 0.0593 after correction.
The Ratio of minimum to maximum transmission is 0.8891.
The \l/2 correction factor is 0.00150.
;
_exptl_crystal_colour orange
_exptl_crystal_colour_primary orange
_exptl_crystal_density_diffrn 1.331
_exptl_crystal_description plate
_exptl_crystal_F_000 1536
_exptl_crystal_size_max 0.28
_exptl_crystal_size_mid 0.22
_exptl_crystal_size_min 0.13
_refine_diff_density_max 0.318
_refine_diff_density_min -0.374
_refine_diff_density_rms 0.081
_refine_ls_extinction_method none
_refine_ls_goodness_of_fit_ref 1.083
_refine_ls_hydrogen_treatment constr
_refine_ls_matrix_type full
_refine_ls_number_parameters 509
_refine_ls_number_reflns 8712
_refine_ls_number_restraints 0
_refine_ls_restrained_S_all 1.083
_refine_ls_R_factor_all 0.1235
_refine_ls_R_factor_gt 0.0801
_refine_ls_shift/su_max 0.000
_refine_ls_shift/su_mean 0.000
_refine_ls_structure_factor_coef Fsqd
_refine_ls_weighting_details 'w=1/[\s^2^(Fo^2^)+(0.0416P)^2^+12.5316P] where P=(Fo^2^+2Fc^2^)/3'
_refine_ls_weighting_scheme calc
_refine_ls_wR_factor_gt 0.1874
_refine_ls_wR_factor_ref 0.2063
_reflns_Friedel_coverage 0.000
_reflns_number_gt 5743
_reflns_number_total 8712
_reflns_threshold_expression 'I > 2\s(I)'
_cod_data_source_file c7nj00643h2.cif
_cod_data_source_block 5k
_cod_database_code 7056382
_shelxl_version_number 2013-4
_shelx_space_group_comment
;
The symmetry employed for this shelxl refinement is uniquely defined
by the following loop, which should always be used as a source of
symmetry information in preference to the above space-group names.
They are only intended as comments.
;
_olex2_refinement_description
;
1. Fixed Uiso
 At 1.2 times of:
  All C(H) groups, All C(H,H) groups, All N(H) groups
 At 1.5 times of:
  All C(H,H,H) groups
2.a Secondary CH2 refined with riding coordinates:
 C11(H11A,H11B), C12(H12A,H12B), C35(H35A,H35B), C36(H36A,H36B)
2.b Aromatic/amide H refined with riding coordinates:
 N1(H1), C2(H2), C3(H3), C4(H4), C5(H5), C17(H17), C18(H18), C20(H20),
 C21(H21), N4(H4A), C26(H26), C27(H27), C28(H28), C29(H29), C41(H41), C42(H42),
 C44(H44), C45(H45)
2.c Idealised Me refined as rotating group:
 C22(H22A,H22B,H22C), C24(H24A,H24B,H24C), C46(H46A,H46B,H46C), C48(H48A,H48B,
 H48C)
;
_olex2_submission_special_instructions 'No special instructions were received'

loop_
_space_group_symop_operation_xyz
'x, y, z'
'-x, y+1/2, -z+1/2'
'-x, -y, -z'
'x, -y-1/2, z-1/2'

loop_
_atom_site_label
_atom_site_type_symbol
_atom_site_fract_x
_atom_site_fract_y
_atom_site_fract_z
_atom_site_U_iso_or_equiv
_atom_site_adp_type
_atom_site_occupancy
_atom_site_site_symmetry_order
_atom_site_calc_flag
_atom_site_refinement_flags_posn
O1 O 0.21181(18) 0.05328(16) 0.49247(15) 0.0195(5) Uani 1 1 d .
N1 N 0.5378(2) -0.11540(18) 0.58624(17) 0.0164(6) Uani 1 1 d .
H1 H 0.4790 -0.1371 0.5539 0.020 Uiso 1 1 calc R
N2 N 0.3808(2) 0.01236(18) 0.55066(16) 0.0141(6) Uani 1 1 d .
N3 N 0.1788(2) 0.2658(2) 0.53448(19) 0.0219(7) Uani 1 1 d .
C1 C 0.6271(3) -0.1609(2) 0.6207(2) 0.0154(7) Uani 1 1 d .
C2 C 0.6472(3) -0.2495(2) 0.6156(2) 0.0219(8) Uani 1 1 d .
H2 H 0.5952 -0.2883 0.5840 0.026 Uiso 1 1 calc R
C3 C 0.7457(3) -0.2784(3) 0.6581(2) 0.0290(9) Uani 1 1 d .
H3 H 0.7612 -0.3384 0.6559 0.035 Uiso 1 1 calc R
C4 C 0.8234(3) -0.2218(3) 0.7044(3) 0.0300(9) Uani 1 1 d .
H4 H 0.8904 -0.2437 0.7325 0.036 Uiso 1 1 calc R
C5 C 0.8030(3) -0.1339(3) 0.7094(2) 0.0252(8) Uani 1 1 d .
H5 H 0.8560 -0.0956 0.7404 0.030 Uiso 1 1 calc R
C6 C 0.7043(3) -0.1023(2) 0.6685(2) 0.0174(7) Uani 1 1 d .
C7 C 0.6561(3) -0.0192(2) 0.6608(2) 0.0159(7) Uani 1 1 d .
C8 C 0.5555(3) -0.0299(2) 0.6107(2) 0.0148(7) Uani 1 1 d .
C9 C 0.4787(2) 0.0363(2) 0.59186(19) 0.0138(7) Uani 1 1 d .
C10 C 0.5109(3) 0.1217(2) 0.6187(2) 0.0156(7) Uani 1 1 d .
C11 C 0.6245(3) 0.1412(2) 0.6568(2) 0.0207(8) Uani 1 1 d .
H11A H 0.6346 0.1912 0.6935 0.025 Uiso 1 1 calc R
H11B H 0.6487 0.1594 0.6148 0.025 Uiso 1 1 calc R
C12 C 0.6906(3) 0.0653(2) 0.7027(2) 0.0189(7) Uani 1 1 d .
H12A H 0.7628 0.0760 0.7098 0.023 Uiso 1 1 calc R
H12B H 0.6875 0.0620 0.7560 0.023 Uiso 1 1 calc R
C13 C 0.4342(3) 0.1853(2) 0.60395(19) 0.0146(7) Uani 1 1 d .
C14 C 0.3314(3) 0.1594(2) 0.5637(2) 0.0157(7) Uani 1 1 d .
C15 C 0.3103(3) 0.0731(2) 0.5362(2) 0.0151(7) Uani 1 1 d .
C16 C 0.4597(3) 0.2774(2) 0.6283(2) 0.0156(7) Uani 1 1 d .
C17 C 0.5242(3) 0.3240(2) 0.6006(2) 0.0192(7) Uani 1 1 d .
H17 H 0.5536 0.2957 0.5679 0.023 Uiso 1 1 calc R
C18 C 0.5461(3) 0.4110(2) 0.6201(2) 0.0221(8) Uani 1 1 d .
H18 H 0.5897 0.4416 0.6002 0.027 Uiso 1 1 calc R
C19 C 0.5051(3) 0.4547(2) 0.6685(2) 0.0214(8) Uani 1 1 d .
C20 C 0.4430(3) 0.4075(2) 0.6976(2) 0.0215(8) Uani 1 1 d .
H20 H 0.4158 0.4354 0.7319 0.026 Uiso 1 1 calc R
C21 C 0.4197(3) 0.3202(2) 0.6778(2) 0.0190(7) Uani 1 1 d .
H21 H 0.3764 0.2895 0.6981 0.023 Uiso 1 1 calc R
C22 C 0.5269(3) 0.5502(2) 0.6882(3) 0.0303(9) Uani 1 1 d .
H22A H 0.5956 0.5644 0.6902 0.045 Uiso 1 1 calc GR
H22B H 0.5234 0.5624 0.7398 0.045 Uiso 1 1 calc GR
H22C H 0.4760 0.5857 0.6473 0.045 Uiso 1 1 calc GR
C23 C 0.2476(3) 0.2202(2) 0.5466(2) 0.0161(7) Uani 1 1 d .
C24 C 0.1946(3) -0.0332(2) 0.4575(2) 0.0200(7) Uani 1 1 d .
H24A H 0.1229 -0.0388 0.4212 0.030 Uiso 1 1 calc GR
H24B H 0.2101 -0.0772 0.4995 0.030 Uiso 1 1 calc GR
H24C H 0.2393 -0.0422 0.4281 0.030 Uiso 1 1 calc GR
O2 O 0.30773(18) 0.54486(16) 0.51203(15) 0.0187(5) Uani 1 1 d .
N4 N 0.0455(2) 0.39169(18) 0.58714(17) 0.0159(6) Uani 1 1 d .
H4A H 0.0785 0.3662 0.5607 0.019 Uiso 1 1 calc R
N5 N 0.1834(2) 0.51239(18) 0.56032(17) 0.0150(6) Uani 1 1 d .
N6 N 0.3620(2) 0.7624(2) 0.52674(18) 0.0204(7) Uani 1 1 d .
C25 C -0.0224(2) 0.3515(2) 0.6145(2) 0.0162(7) Uani 1 1 d .
C26 C -0.0543(3) 0.2662(2) 0.6090(2) 0.0179(7) Uani 1 1 d .
H26 H -0.0287 0.2234 0.5836 0.022 Uiso 1 1 calc R
C27 C -0.1248(3) 0.2446(2) 0.6416(2) 0.0205(8) Uani 1 1 d .
H27 H -0.1476 0.1859 0.6386 0.025 Uiso 1 1 calc R
C28 C -0.1638(3) 0.3072(3) 0.6791(2) 0.0233(8) Uani 1 1 d .
H28 H -0.2129 0.2904 0.7004 0.028 Uiso 1 1 calc R
C29 C -0.1314(3) 0.3926(2) 0.6852(2) 0.0210(8) Uani 1 1 d .
H29 H -0.1575 0.4348 0.7107 0.025 Uiso 1 1 calc R
C30 C -0.0593(2) 0.4162(2) 0.6532(2) 0.0154(7) Uani 1 1 d .
C31 C -0.0095(3) 0.4964(2) 0.6492(2) 0.0166(7) Uani 1 1 d .
C32 C 0.0528(2) 0.4785(2) 0.6083(2) 0.0151(7) Uani 1 1 d .
C33 C 0.1177(2) 0.5419(2) 0.5926(2) 0.0145(7) Uani 1 1 d .
C34 C 0.1075(2) 0.6302(2) 0.61146(19) 0.0145(7) Uani 1 1 d .
C35 C 0.0243(3) 0.6544(2) 0.6407(2) 0.0195(7) Uani 1 1 d .
H35A H 0.0474 0.7058 0.6759 0.023 Uiso 1 1 calc R
H35B H -0.0373 0.6720 0.5945 0.023 Uiso 1 1 calc R
C36 C -0.0063(3) 0.5839(2) 0.6851(2) 0.0188(7) Uani 1 1 d .
H36A H 0.0431 0.5829 0.7408 0.023 Uiso 1 1 calc R
H36B H -0.0747 0.5977 0.6853 0.023 Uiso 1 1 calc R
C37 C 0.1730(2) 0.6905(2) 0.59712(19) 0.0141(7) Uani 1 1 d .
C38 C 0.2432(2) 0.6600(2) 0.5654(2) 0.0154(7) Uani 1 1 d .
C39 C 0.2432(3) 0.5702(2) 0.5465(2) 0.0155(7) Uani 1 1 d .
C40 C 0.1672(3) 0.7854(2) 0.6116(2) 0.0153(7) Uani 1 1 d .
C41 C 0.0732(3) 0.8296(2) 0.5787(2) 0.0184(7) Uani 1 1 d .
H41 H 0.0133 0.7983 0.5476 0.022 Uiso 1 1 calc R
C42 C 0.0668(3) 0.9182(2) 0.5910(2) 0.0202(8) Uani 1 1 d .
H42 H 0.0022 0.9465 0.5688 0.024 Uiso 1 1 calc R
C43 C 0.1530(3) 0.9665(2) 0.6350(2) 0.0196(7) Uani 1 1 d .
C44 C 0.2462(3) 0.9230(2) 0.6670(2) 0.0198(7) Uani 1 1 d .
H44 H 0.3062 0.9549 0.6972 0.024 Uiso 1 1 calc R
C45 C 0.2538(3) 0.8338(2) 0.6557(2) 0.0185(7) Uani 1 1 d .
H45 H 0.3185 0.8058 0.6783 0.022 Uiso 1 1 calc R
C46 C 0.1444(3) 1.0632(2) 0.6484(3) 0.0286(9) Uani 1 1 d .
H46A H 0.0996 1.0722 0.6776 0.043 Uiso 1 1 calc GR
H46B H 0.1155 1.0931 0.5971 0.043 Uiso 1 1 calc GR
H46C H 0.2126 1.0869 0.6791 0.043 Uiso 1 1 calc GR
C47 C 0.3087(3) 0.7173(2) 0.5440(2) 0.0159(7) Uani 1 1 d .
C48 C 0.2967(3) 0.4550(2) 0.4853(2) 0.0206(8) Uani 1 1 d .
H48A H 0.2274 0.4458 0.4458 0.031 Uiso 1 1 calc GR
H48B H 0.3085 0.4161 0.5306 0.031 Uiso 1 1 calc GR
H48C H 0.3469 0.4424 0.4615 0.031 Uiso 1 1 calc GR

loop_
_atom_site_aniso_label
_atom_site_aniso_U_11
_atom_site_aniso_U_22
_atom_site_aniso_U_33
_atom_site_aniso_U_23
_atom_site_aniso_U_13
_atom_site_aniso_U_12
O1 0.0138(11) 0.0137(12) 0.0273(14) -0.0058(10) 0.0035(10) -0.0008(9)
N1 0.0141(13) 0.0138(15) 0.0193(15) -0.0045(12) 0.0041(12) -0.0012(11)
N2 0.0128(13) 0.0126(14) 0.0153(14) -0.0002(11) 0.0036(11) -0.0007(11)
N3 0.0198(15) 0.0160(16) 0.0288(18) -0.0017(13) 0.0081(13) 0.0011(13)
C1 0.0175(16) 0.0151(17) 0.0138(16) 0.0012(13) 0.0062(13) 0.0021(13)
C2 0.0229(18) 0.0202(19) 0.0191(18) -0.0043(15) 0.0040(15) 0.0013(15)
C3 0.029(2) 0.021(2) 0.028(2) -0.0048(16) 0.0015(17) 0.0098(16)
C4 0.0204(18) 0.027(2) 0.033(2) -0.0083(17) -0.0010(17) 0.0086(16)
C5 0.0175(17) 0.027(2) 0.025(2) -0.0090(16) 0.0011(15) 0.0023(15)
C6 0.0185(16) 0.0165(17) 0.0175(17) -0.0002(14) 0.0073(14) 0.0001(14)
C7 0.0149(15) 0.0152(17) 0.0179(17) -0.0004(13) 0.0065(13) -0.0005(13)
C8 0.0166(16) 0.0130(17) 0.0153(16) 0.0001(13) 0.0066(13) 0.0007(13)
C9 0.0151(15) 0.0126(16) 0.0147(16) 0.0006(13) 0.0071(13) 0.0002(13)
C10 0.0152(16) 0.0132(17) 0.0184(17) -0.0023(13) 0.0064(13) -0.0025(13)
C11 0.0173(17) 0.0157(18) 0.0254(19) -0.0053(15) 0.0038(15) -0.0017(14)
C12 0.0158(16) 0.0183(18) 0.0221(18) -0.0014(14) 0.0066(14) -0.0008(14)
C13 0.0172(16) 0.0131(16) 0.0134(16) -0.0006(13) 0.0058(13) -0.0001(13)
C14 0.0180(16) 0.0137(17) 0.0172(17) -0.0006(13) 0.0087(14) 0.0005(13)
C15 0.0155(16) 0.0141(16) 0.0163(16) -0.0004(13) 0.0066(13) -0.0007(13)
C16 0.0150(15) 0.0125(16) 0.0174(17) -0.0013(13) 0.0040(13) 0.0000(13)
C17 0.0206(17) 0.0173(18) 0.0192(18) -0.0032(14) 0.0071(14) -0.0004(14)
C18 0.0219(18) 0.0179(19) 0.027(2) 0.0048(15) 0.0102(16) -0.0016(15)
C19 0.0226(18) 0.0145(18) 0.0227(19) -0.0031(14) 0.0038(15) 0.0012(14)
C20 0.0267(19) 0.0168(18) 0.0211(19) -0.0066(15) 0.0092(15) 0.0003(15)
C21 0.0202(17) 0.0192(18) 0.0200(18) -0.0029(14) 0.0103(14) -0.0026(14)
C22 0.031(2) 0.0134(19) 0.041(2) -0.0023(17) 0.0078(19) -0.0003(16)
C23 0.0193(17) 0.0132(17) 0.0164(17) -0.0022(13) 0.0074(14) -0.0033(14)
C24 0.0181(17) 0.0182(18) 0.0235(19) -0.0066(15) 0.0076(15) -0.0025(14)
O2 0.0204(12) 0.0131(12) 0.0263(14) -0.0034(10) 0.0133(11) -0.0008(10)
N4 0.0187(14) 0.0138(14) 0.0167(14) -0.0030(11) 0.0084(12) -0.0021(12)
N5 0.0158(13) 0.0124(14) 0.0159(14) 0.0004(11) 0.0051(11) -0.0006(11)
N6 0.0213(15) 0.0197(16) 0.0223(16) -0.0050(13) 0.0107(13) -0.0030(13)
C25 0.0117(15) 0.0198(18) 0.0147(16) 0.0008(14) 0.0022(13) -0.0006(13)
C26 0.0197(17) 0.0151(17) 0.0155(17) -0.0010(13) 0.0027(14) -0.0006(14)
C27 0.0238(18) 0.0178(18) 0.0188(18) -0.0008(14) 0.0068(15) -0.0065(15)
C28 0.0232(18) 0.023(2) 0.026(2) -0.0007(16) 0.0123(16) -0.0060(15)
C29 0.0206(17) 0.0228(19) 0.0220(19) -0.0022(15) 0.0107(15) -0.0032(15)
C30 0.0136(15) 0.0152(17) 0.0145(16) 0.0003(13) 0.0022(13) -0.0018(13)
C31 0.0131(15) 0.0171(17) 0.0179(17) -0.0024(14) 0.0039(13) -0.0022(13)
C32 0.0158(16) 0.0128(16) 0.0156(17) 0.0008(13) 0.0047(13) 0.0022(13)
C33 0.0129(15) 0.0133(16) 0.0147(16) -0.0008(13) 0.0024(13) -0.0001(13)
C34 0.0148(15) 0.0152(17) 0.0119(16) -0.0017(13) 0.0033(13) -0.0014(13)
C35 0.0243(18) 0.0144(17) 0.0221(18) -0.0049(14) 0.0116(15) -0.0035(14)
C36 0.0187(17) 0.0155(17) 0.0246(19) -0.0029(14) 0.0111(15) -0.0010(14)
C37 0.0135(15) 0.0135(16) 0.0124(16) -0.0002(13) 0.0016(13) 0.0010(13)
C38 0.0140(15) 0.0158(17) 0.0152(16) -0.0014(13) 0.0043(13) -0.0011(13)
C39 0.0152(16) 0.0140(17) 0.0167(17) 0.0001(13) 0.0055(13) 0.0004(13)
C40 0.0182(16) 0.0133(17) 0.0163(17) -0.0016(13) 0.0086(13) -0.0023(13)
C41 0.0171(16) 0.0195(18) 0.0180(17) 0.0004(14) 0.0061(14) -0.0015(14)
C42 0.0188(17) 0.0188(18) 0.0240(19) 0.0021(15) 0.0093(15) 0.0053(14)
C43 0.0272(18) 0.0131(17) 0.0224(19) -0.0025(14) 0.0136(15) -0.0016(14)
C44 0.0248(18) 0.0152(17) 0.0191(18) -0.0017(14) 0.0081(15) -0.0042(14)
C45 0.0181(17) 0.0173(18) 0.0195(18) 0.0021(14) 0.0064(14) -0.0003(14)
C46 0.040(2) 0.017(2) 0.034(2) -0.0036(16) 0.0207(19) 0.0023(17)
C47 0.0146(16) 0.0142(17) 0.0173(17) -0.0030(13) 0.0042(13) 0.0036(13)
C48 0.0243(18) 0.0145(17) 0.0255(19) -0.0012(15) 0.0124(16) 0.0017(14)

loop_
_atom_type_symbol
_atom_type_description
_atom_type_scat_dispersion_real
_atom_type_scat_dispersion_imag
_atom_type_scat_source
C C 0.0033 0.0016 'International Tables Vol C Tables 4.2.6.8 and 6.1.1.4'
H H 0.0000 0.0000 'International Tables Vol C Tables 4.2.6.8 and 6.1.1.4'
N N 0.0061 0.0033 'International Tables Vol C Tables 4.2.6.8 and 6.1.1.4'
O O 0.0106 0.0060 'International Tables Vol C Tables 4.2.6.8 and 6.1.1.4'

loop_
_geom_angle_atom_site_label_1
_geom_angle_atom_site_label_2
_geom_angle_atom_site_label_3
_geom_angle
C15 O1 C24 115.3(3)
C1 N1 H1 125.8
C1 N1 C8 108.4(3)
C8 N1 H1 125.8
C15 N2 C9 117.2(3)
N1 C1 C2 129.9(3)
N1 C1 C6 108.4(3)
C2 C1 C6 121.7(3)
C1 C2 H2 121.3
C3 C2 C1 117.4(3)
C3 C2 H2 121.3
C2 C3 H3 119.0
C2 C3 C4 121.9(4)
C4 C3 H3 119.0
C3 C4 H4 119.8
C5 C4 C3 120.4(4)
C5 C4 H4 119.8
C4 C5 H5 120.3
C4 C5 C6 119.5(4)
C6 C5 H5 120.3
C5 C6 C1 118.9(3)
C5 C6 C7 134.9(3)
C7 C6 C1 106.2(3)
C6 C7 C12 132.6(3)
C8 C7 C6 106.9(3)
C8 C7 C12 119.9(3)
N1 C8 C9 124.8(3)
C7 C8 N1 110.1(3)
C7 C8 C9 124.9(3)
N2 C9 C8 117.7(3)
N2 C9 C10 124.8(3)
C10 C9 C8 117.5(3)
C9 C10 C11 119.1(3)
C13 C10 C9 117.1(3)
C13 C10 C11 123.7(3)
C10 C11 H11A 108.5
C10 C11 H11B 108.5
C10 C11 C12 114.9(3)
H11A C11 H11B 107.5
C12 C11 H11A 108.5
C12 C11 H11B 108.5
C7 C12 C11 111.7(3)
C7 C12 H12A 109.3
C7 C12 H12B 109.3
C11 C12 H12A 109.3
C11 C12 H12B 109.3
H12A C12 H12B 107.9
C10 C13 C14 118.0(3)
C10 C13 C16 121.5(3)
C14 C13 C16 120.5(3)
C13 C14 C23 121.8(3)
C15 C14 C13 119.1(3)
C15 C14 C23 119.0(3)
O1 C15 C14 117.0(3)
N2 C15 O1 119.4(3)
N2 C15 C14 123.6(3)
C17 C16 C13 119.8(3)
C17 C16 C21 118.3(3)
C21 C16 C13 121.9(3)
C16 C17 H17 119.6
C18 C17 C16 120.8(3)
C18 C17 H17 119.6
C17 C18 H18 119.4
C17 C18 C19 121.3(3)
C19 C18 H18 119.4
C18 C19 C22 121.2(4)
C20 C19 C18 117.8(3)
C20 C19 C22 121.0(3)
C19 C20 H20 119.3
C19 C20 C21 121.5(3)
C21 C20 H20 119.3
C16 C21 H21 119.8
C20 C21 C16 120.4(3)
C20 C21 H21 119.8
C19 C22 H22A 109.5
C19 C22 H22B 109.5
C19 C22 H22C 109.5
H22A C22 H22B 109.5
H22A C22 H22C 109.5
H22B C22 H22C 109.5
N3 C23 C14 176.8(4)
O1 C24 H24A 109.5
O1 C24 H24B 109.5
O1 C24 H24C 109.5
H24A C24 H24B 109.5
H24A C24 H24C 109.5
H24B C24 H24C 109.5
C39 O2 C48 115.2(3)
C25 N4 H4A 125.7
C32 N4 H4A 125.7
C32 N4 C25 108.5(3)
C39 N5 C33 117.1(3)
N4 C25 C30 107.6(3)
C26 C25 N4 130.6(3)
C26 C25 C30 121.7(3)
C25 C26 H26 121.1
C25 C26 C27 117.9(3)
C27 C26 H26 121.1
C26 C27 H27 119.1
C26 C27 C28 121.8(3)
C28 C27 H27 119.1
C27 C28 H28 119.8
C29 C28 C27 120.5(3)
C29 C28 H28 119.8
C28 C29 H29 120.5
C28 C29 C30 119.0(3)
C30 C29 H29 120.5
C25 C30 C31 107.0(3)
C29 C30 C25 119.2(3)
C29 C30 C31 133.8(3)
C30 C31 C36 133.3(3)
C32 C31 C30 106.5(3)
C32 C31 C36 119.9(3)
N4 C32 C31 110.4(3)
N4 C32 C33 125.6(3)
C31 C32 C33 124.0(3)
N5 C33 C32 117.2(3)
N5 C33 C34 125.1(3)
C34 C33 C32 117.8(3)
C33 C34 C35 118.9(3)
C37 C34 C33 116.7(3)
C37 C34 C35 124.2(3)
C34 C35 H35A 108.3
C34 C35 H35B 108.3
H35A C35 H35B 107.4
C36 C35 C34 115.8(3)
C36 C35 H35A 108.3
C36 C35 H35B 108.3
C31 C36 C35 112.2(3)
C31 C36 H36A 109.2
C31 C36 H36B 109.2
C35 C36 H36A 109.2
C35 C36 H36B 109.2
H36A C36 H36B 107.9
C34 C37 C38 118.5(3)
C34 C37 C40 121.9(3)
C38 C37 C40 119.6(3)
C37 C38 C39 119.2(3)
C37 C38 C47 122.6(3)
C39 C38 C47 118.0(3)
O2 C39 C38 117.1(3)
N5 C39 O2 119.6(3)
N5 C39 C38 123.3(3)
C41 C40 C37 120.1(3)
C45 C40 C37 121.9(3)
C45 C40 C41 117.9(3)
C40 C41 H41 119.6
C42 C41 C40 120.9(3)
C42 C41 H41 119.6
C41 C42 H42 119.3
C41 C42 C43 121.3(3)
C43 C42 H42 119.3
C42 C43 C44 117.9(3)
C42 C43 C46 120.6(3)
C44 C43 C46 121.5(3)
C43 C44 H44 119.2
C43 C44 C45 121.5(3)
C45 C44 H44 119.2
C40 C45 H45 119.7
C44 C45 C40 120.5(3)
C44 C45 H45 119.7
C43 C46 H46A 109.5
C43 C46 H46B 109.5
C43 C46 H46C 109.5
H46A C46 H46B 109.5
H46A C46 H46C 109.5
H46B C46 H46C 109.5
N6 C47 C38 179.1(4)
O2 C48 H48A 109.5
O2 C48 H48B 109.5
O2 C48 H48C 109.5
H48A C48 H48B 109.5
H48A C48 H48C 109.5
H48B C48 H48C 109.5

loop_
_geom_bond_atom_site_label_1
_geom_bond_atom_site_label_2
_geom_bond_distance
O1 C15 1.347(4)
O1 C24 1.451(4)
N1 H1 0.8800
N1 C1 1.366(4)
N1 C8 1.375(4)
N2 C9 1.349(4)
N2 C15 1.314(4)
N3 C23 1.148(4)
C1 C2 1.397(5)
C1 C6 1.426(5)
C2 H2 0.9500
C2 C3 1.382(5)
C3 H3 0.9500
C3 C4 1.401(6)
C4 H4 0.9500
C4 C5 1.388(5)
C5 H5 0.9500
C5 C6 1.394(5)
C6 C7 1.425(5)
C7 C8 1.375(5)
C7 C12 1.488(5)
C8 C9 1.428(5)
C9 C10 1.411(5)
C10 C11 1.515(5)
C10 C13 1.405(5)
C11 H11A 0.9900
C11 H11B 0.9900
C11 C12 1.526(5)
C12 H12A 0.9900
C12 H12B 0.9900
C13 C14 1.410(5)
C13 C16 1.482(5)
C14 C15 1.407(5)
C14 C23 1.444(5)
C16 C17 1.395(5)
C16 C21 1.396(5)
C17 H17 0.9500
C17 C18 1.383(5)
C18 H18 0.9500
C18 C19 1.396(5)
C19 C20 1.389(5)
C19 C22 1.511(5)
C20 H20 0.9500
C20 C21 1.393(5)
C21 H21 0.9500
C22 H22A 0.9800
C22 H22B 0.9800
C22 H22C 0.9800
C24 H24A 0.9800
C24 H24B 0.9800
C24 H24C 0.9800
O2 C39 1.346(4)
O2 C48 1.449(4)
N4 H4A 0.8800
N4 C25 1.382(4)
N4 C32 1.379(4)
N5 C33 1.351(4)
N5 C39 1.313(4)
N6 C47 1.151(4)
C25 C26 1.375(5)
C25 C30 1.426(5)
C26 H26 0.9500
C26 C27 1.378(5)
C27 H27 0.9500
C27 C28 1.406(5)
C28 H28 0.9500
C28 C29 1.377(5)
C29 H29 0.9500
C29 C30 1.399(5)
C30 C31 1.432(5)
C31 C32 1.379(5)
C31 C36 1.485(5)
C32 C33 1.436(5)
C33 C34 1.418(5)
C34 C35 1.510(5)
C34 C37 1.400(5)
C35 H35A 0.9900
C35 H35B 0.9900
C35 C36 1.506(5)
C36 H36A 0.9900
C36 H36B 0.9900
C37 C38 1.404(5)
C37 C40 1.487(5)
C38 C39 1.419(5)
C38 C47 1.432(5)
C40 C41 1.405(5)
C40 C45 1.393(5)
C41 H41 0.9500
C41 C42 1.385(5)
C42 H42 0.9500
C42 C43 1.389(5)
C43 C44 1.390(5)
C43 C46 1.514(5)
C44 H44 0.9500
C44 C45 1.392(5)
C45 H45 0.9500
C46 H46A 0.9800
C46 H46B 0.9800
C46 H46C 0.9800
C48 H48A 0.9800
C48 H48B 0.9800
C48 H48C 0.9800

loop_
_geom_torsion_atom_site_label_1
_geom_torsion_atom_site_label_2
_geom_torsion_atom_site_label_3
_geom_torsion_atom_site_label_4
_geom_torsion
N1 C1 C2 C3 -179.2(4)
N1 C1 C6 C5 -179.4(3)
N1 C1 C6 C7 0.1(4)
N1 C8 C9 N2 3.7(5)
N1 C8 C9 C10 -177.1(3)
N2 C9 C10 C11 -173.7(3)
N2 C9 C10 C13 2.7(5)
C1 N1 C8 C7 0.2(4)
C1 N1 C8 C9 -175.1(3)
C1 C2 C3 C4 -0.5(6)
C1 C6 C7 C8 0.0(4)
C1 C6 C7 C12 171.2(4)
C2 C1 C6 C5 1.8(5)
C2 C1 C6 C7 -178.7(3)
C2 C3 C4 C5 0.5(7)
C3 C4 C5 C6 0.6(7)
C4 C5 C6 C1 -1.7(6)
C4 C5 C6 C7 179.0(4)
C5 C6 C7 C8 179.4(4)
C5 C6 C7 C12 -9.4(7)
C6 C1 C2 C3 -0.7(5)
C6 C7 C8 N1 -0.1(4)
C6 C7 C8 C9 175.1(3)
C6 C7 C12 C11 163.0(4)
C7 C8 C9 N2 -170.9(3)
C7 C8 C9 C10 8.3(5)
C8 N1 C1 C2 178.5(4)
C8 N1 C1 C6 -0.2(4)
C8 C7 C12 C11 -26.8(5)
C8 C9 C10 C11 7.2(5)
C8 C9 C10 C13 -176.4(3)
C9 N2 C15 O1 177.3(3)
C9 N2 C15 C14 -2.5(5)
C9 C10 C11 C12 -31.8(5)
C9 C10 C13 C14 0.0(5)
C9 C10 C13 C16 -178.9(3)
C10 C11 C12 C7 40.0(4)
C10 C13 C14 C15 -3.6(5)
C10 C13 C14 C23 179.5(3)
C10 C13 C16 C17 57.6(5)
C10 C13 C16 C21 -123.3(4)
C11 C10 C13 C14 176.2(3)
C11 C10 C13 C16 -2.7(5)
C12 C7 C8 N1 -172.6(3)
C12 C7 C8 C9 2.6(5)
C13 C10 C11 C12 152.0(3)
C13 C14 C15 O1 -174.7(3)
C13 C14 C15 N2 5.1(5)
C13 C16 C17 C18 177.5(3)
C13 C16 C21 C20 -178.1(3)
C14 C13 C16 C17 -121.2(4)
C14 C13 C16 C21 57.8(5)
C15 N2 C9 C8 177.6(3)
C15 N2 C9 C10 -1.5(5)
C16 C13 C14 C15 175.3(3)
C16 C13 C14 C23 -1.6(5)
C16 C17 C18 C19 0.5(6)
C17 C16 C21 C20 0.9(5)
C17 C18 C19 C20 1.1(5)
C17 C18 C19 C22 -178.5(3)
C18 C19 C20 C21 -1.7(6)
C19 C20 C21 C16 0.7(6)
C21 C16 C17 C18 -1.6(5)
C22 C19 C20 C21 177.9(4)
C23 C14 C15 O1 2.3(5)
C23 C14 C15 N2 -177.9(3)
C24 O1 C15 N2 -6.7(4)
C24 O1 C15 C14 173.1(3)
N4 C25 C26 C27 -179.2(3)
N4 C25 C30 C29 178.8(3)
N4 C25 C30 C31 -1.0(4)
N4 C32 C33 N5 -5.9(5)
N4 C32 C33 C34 173.6(3)
N5 C33 C34 C35 174.8(3)
N5 C33 C34 C37 -1.8(5)
C25 N4 C32 C31 -0.1(4)
C25 N4 C32 C33 178.3(3)
C25 C26 C27 C28 0.3(5)
C25 C30 C31 C32 1.0(4)
C25 C30 C31 C36 -172.4(4)
C26 C25 C30 C29 -1.2(5)
C26 C25 C30 C31 179.0(3)
C26 C27 C28 C29 -0.8(6)
C27 C28 C29 C30 0.3(6)
C28 C29 C30 C25 0.7(5)
C28 C29 C30 C31 -179.6(4)
C29 C30 C31 C32 -178.8(4)
C29 C30 C31 C36 7.9(7)
C30 C25 C26 C27 0.7(5)
C30 C31 C32 N4 -0.5(4)
C30 C31 C32 C33 -178.9(3)
C30 C31 C36 C35 -159.2(4)
C31 C32 C33 N5 172.2(3)
C31 C32 C33 C34 -8.2(5)
C32 N4 C25 C26 -179.4(4)
C32 N4 C25 C30 0.7(4)
C32 C31 C36 C35 28.2(5)
C32 C33 C34 C35 -4.7(5)
C32 C33 C34 C37 178.7(3)
C33 N5 C39 O2 -177.8(3)
C33 N5 C39 C38 1.4(5)
C33 C34 C35 C36 29.1(5)
C33 C34 C37 C38 0.1(5)
C33 C34 C37 C40 177.7(3)
C34 C35 C36 C31 -39.5(4)
C34 C37 C38 C39 2.1(5)
C34 C37 C38 C47 175.9(3)
C34 C37 C40 C41 -52.1(5)
C34 C37 C40 C45 129.7(4)
C35 C34 C37 C38 -176.2(3)
C35 C34 C37 C40 1.4(5)
C36 C31 C32 N4 173.9(3)
C36 C31 C32 C33 -4.5(5)
C37 C34 C35 C36 -154.6(3)
C37 C38 C39 O2 176.3(3)
C37 C38 C39 N5 -3.0(5)
C37 C40 C41 C42 -179.3(3)
C37 C40 C45 C44 178.8(3)
C38 C37 C40 C41 125.5(4)
C38 C37 C40 C45 -52.7(5)
C39 N5 C33 C32 -179.5(3)
C39 N5 C33 C34 1.0(5)
C40 C37 C38 C39 -175.6(3)
C40 C37 C38 C47 -1.8(5)
C40 C41 C42 C43 1.0(6)
C41 C40 C45 C44 0.5(5)
C41 C42 C43 C44 -0.4(5)
C41 C42 C43 C46 -179.5(3)
C42 C43 C44 C45 -0.1(5)
C43 C44 C45 C40 0.1(5)
C45 C40 C41 C42 -1.1(5)
C46 C43 C44 C45 178.9(3)
C47 C38 C39 O2 2.1(5)
C47 C38 C39 N5 -177.1(3)
C48 O2 C39 N5 6.2(4)
C48 O2 C39 C38 -173.0(3)
